data_7018773
loop_
_publ_author_name
'Ren, Wenshan'
'Song, Haibin'
'Zi, Guofu'
'Walter, Marc D.'

_publ_section_title
;
 A bipyridyl thorium metallocene: synthesis, structure and reactivity
;
_journal_issue 19
_journal_name_full 'Dalton Transactions'
_journal_page_first 5965
_journal_paper_doi 10.1039/c2dt00051b
_journal_volume 41
_journal_year 2012
_chemical_formula_moiety 'C49 H71 F5 N2 Th2'
_chemical_formula_sum 'C49 H71 F5 N2 Th2'
_chemical_formula_weight 1247.16
_chemical_name_systematic
;
?
;
_space_group_IT_number 2
_symmetry_cell_setting triclinic
_symmetry_space_group_name_Hall '-P 1'
_symmetry_space_group_name_H-M 'P -1'
_atom_sites_solution_hydrogens geom
_atom_sites_solution_primary direct
_atom_sites_solution_secondary difmap
_audit_creation_method SHELXL-97
_cell_angle_alpha 102.725(10)
_cell_angle_beta 96.148(9)
_cell_angle_gamma 91.443(7)
_cell_formula_units_Z 2
_cell_length_a 12.1450(12)
_cell_length_b 13.7490(14)
_cell_length_c 17.2830(19)
_cell_measurement_reflns_used 11132
_cell_measurement_temperature 113(2)
_cell_measurement_theta_max 28.10
_cell_measurement_theta_min 1.70
_cell_volume 2795.3(5)
_computing_cell_refinement 'CrystalClear-SM Expert 2.0 r2'
_computing_data_collection 'CrystalClear-SM Expert 2.0 r2 (Rigaku, 2009)'
_computing_data_reduction 'CrystalClear-SM Expert 2.0 r2'
_computing_molecular_graphics 'CrystalStructure 4.0'
_computing_publication_material 'CrystalStructure 4.0 (Rigaku, 2009)'
_computing_structure_refinement 'SHELXL-97 (Sheldrick, 1997)'
_computing_structure_solution 'SHELXS-97 (Sheldrick, 1990)'
_diffrn_ambient_temperature 113(2)
_diffrn_detector_area_resol_mean 14.222
_diffrn_measured_fraction_theta_full 0.990
_diffrn_measured_fraction_theta_max 0.990
_diffrn_measurement_device_type 'Rigaku Saturn724 CCD'
_diffrn_measurement_method \w
_diffrn_radiation_monochromator multilayer
_diffrn_radiation_source 'rotating anode'
_diffrn_radiation_type MoK\a
_diffrn_radiation_wavelength 0.71075
_diffrn_reflns_av_R_equivalents 0.0466
_diffrn_reflns_av_sigmaI/netI 0.0834
_diffrn_reflns_limit_h_max 15
_diffrn_reflns_limit_h_min -15
_diffrn_reflns_limit_k_max 18
_diffrn_reflns_limit_k_min -18
_diffrn_reflns_limit_l_max 22
_diffrn_reflns_limit_l_min -22
_diffrn_reflns_number 35795
_diffrn_reflns_theta_full 27.93
_diffrn_reflns_theta_max 27.93
_diffrn_reflns_theta_min 1.69
_diffrn_standards_decay_% 0
_diffrn_standards_interval_count 0
_diffrn_standards_interval_time 0
_diffrn_standards_number 0
_exptl_absorpt_coefficient_mu 5.359
_exptl_absorpt_correction_T_max 0.4455
_exptl_absorpt_correction_T_min 0.3595
_exptl_absorpt_correction_type multi-scan
_exptl_absorpt_process_details Crystalclear
_exptl_crystal_colour colorless
_exptl_crystal_density_diffrn 1.482
_exptl_crystal_density_method 'not measured'
_exptl_crystal_description prism
_exptl_crystal_F_000 1208
_exptl_crystal_size_max 0.24
_exptl_crystal_size_mid 0.20
_exptl_crystal_size_min 0.18
_platon_squeeze_details
;
;
_refine_diff_density_max 2.321
_refine_diff_density_min -1.744
_refine_diff_density_rms 0.131
_refine_ls_extinction_coef 0.00032(2)
_refine_ls_extinction_expression Fc^*^=kFc[1+0.001xFc^2^\l^3^/sin(2\q)]^-1/4^
_refine_ls_extinction_method SHELXL
_refine_ls_goodness_of_fit_ref 0.970
_refine_ls_hydrogen_treatment constr
_refine_ls_matrix_type full
_refine_ls_number_parameters 542
_refine_ls_number_reflns 13245
_refine_ls_number_restraints 0
_refine_ls_restrained_S_all 0.970
_refine_ls_R_factor_all 0.0442
_refine_ls_R_factor_gt 0.0306
_refine_ls_shift/su_max 0.001
_refine_ls_shift/su_mean 0.000
_refine_ls_structure_factor_coef Fsqd
_refine_ls_weighting_details 'calc w=1/[\s^2^(Fo^2^)+(0.0101P)^2^+0.0000P] where P=(Fo^2^+2Fc^2^)/3'
_refine_ls_weighting_scheme calc
_refine_ls_wR_factor_gt 0.0567
_refine_ls_wR_factor_ref 0.0596
_reflns_number_gt 9449
_reflns_number_total 13245
_reflns_threshold_expression >2sigma(I)
_cod_data_source_file c2dt00051b.txt
_cod_data_source_block compound5
_cod_database_code 7018773

loop_
_symmetry_equiv_pos_as_xyz
'x, y, z'
'-x, -y, -z'

loop_
_atom_site_label
_atom_site_type_symbol
_atom_site_fract_x
_atom_site_fract_y
_atom_site_fract_z
_atom_site_U_iso_or_equiv
_atom_site_adp_type
_atom_site_occupancy
_atom_site_symmetry_multiplicity
_atom_site_calc_flag
_atom_site_refinement_flags
Th1 Th 0.167873(12) 0.416427(12) 0.213594(10) 0.01794(5) Uani 1 1 d .
Th2 Th 0.374915(13) 0.259372(12) 0.297871(10) 0.02043(5) Uani 1 1 d .
F1 F 0.19622(17) 0.24962(16) 0.22326(13) 0.0221(6) Uani 1 1 d .
F2 F 0.27633(18) 0.39988(16) 0.33949(13) 0.0208(6) Uani 1 1 d .
F3 F 0.35838(17) 0.35808(16) 0.20438(13) 0.0211(6) Uani 1 1 d .
F4 F 0.26727(18) 0.55739(17) 0.24708(13) 0.0254(6) Uani 1 1 d .
F5 F 0.27044(19) 0.19297(18) 0.36612(14) 0.0300(7) Uani 1 1 d .
N1 N 0.5333(3) 0.4052(3) 0.3497(2) 0.0265(10) Uani 1 1 d .
N2 N 0.4752(3) 0.2894(3) 0.4474(2) 0.0278(10) Uani 1 1 d .
C1 C 0.2036(4) 0.4515(3) 0.0605(2) 0.0215(11) Uani 1 1 d .
C2 C 0.2109(3) 0.3462(3) 0.0502(2) 0.0217(11) Uani 1 1 d .
H2A H 0.2771 0.3116 0.0432 0.026 Uiso 1 1 calc R
C3 C 0.1056(4) 0.3004(3) 0.0518(2) 0.0219(11) Uani 1 1 d .
C4 C 0.0338(3) 0.3776(3) 0.0660(2) 0.0217(11) Uani 1 1 d .
H4A H -0.0427 0.3696 0.0715 0.026 Uiso 1 1 calc R
C5 C 0.0917(3) 0.4706(3) 0.0713(2) 0.0230(11) Uani 1 1 d .
H5A H 0.0606 0.5343 0.0804 0.028 Uiso 1 1 calc R
C6 C 0.2924(4) 0.5232(3) 0.0461(3) 0.0239(11) Uani 1 1 d .
C7 C 0.2948(4) 0.5051(3) -0.0446(2) 0.0324(12) Uani 1 1 d .
H7A H 0.3523 0.5494 -0.0562 0.049 Uiso 1 1 calc R
H7B H 0.2225 0.5189 -0.0699 0.049 Uiso 1 1 calc R
H7C H 0.3111 0.4354 -0.0658 0.049 Uiso 1 1 calc R
C8 C 0.2650(4) 0.6312(3) 0.0764(3) 0.0324(13) Uani 1 1 d .
H8A H 0.2628 0.6445 0.1343 0.049 Uiso 1 1 calc R
H8B H 0.1926 0.6432 0.0503 0.049 Uiso 1 1 calc R
H8C H 0.3219 0.6756 0.0643 0.049 Uiso 1 1 calc R
C9 C 0.4078(3) 0.5068(3) 0.0849(3) 0.0311(12) Uani 1 1 d .
H9A H 0.4087 0.5225 0.1431 0.047 Uiso 1 1 calc R
H9B H 0.4629 0.5505 0.0699 0.047 Uiso 1 1 calc R
H9C H 0.4256 0.4370 0.0666 0.047 Uiso 1 1 calc R
C10 C 0.0727(4) 0.1891(3) 0.0291(3) 0.0234(11) Uani 1 1 d .
C11 C 0.0215(4) 0.1643(3) -0.0591(3) 0.0368(14) Uani 1 1 d .
H11A H -0.0439 0.2035 -0.0650 0.055 Uiso 1 1 calc R
H11B H -0.0002 0.0930 -0.0758 0.055 Uiso 1 1 calc R
H11C H 0.0762 0.1808 -0.0926 0.055 Uiso 1 1 calc R
C12 C -0.0126(3) 0.1608(3) 0.0807(3) 0.0336(13) Uani 1 1 d .
H12A H 0.0213 0.1713 0.1362 0.050 Uiso 1 1 calc R
H12B H -0.0371 0.0904 0.0608 0.050 Uiso 1 1 calc R
H12C H -0.0764 0.2026 0.0782 0.050 Uiso 1 1 calc R
C13 C 0.1732(3) 0.1263(3) 0.0351(3) 0.0287(12) Uani 1 1 d .
H13A H 0.2248 0.1399 -0.0016 0.043 Uiso 1 1 calc R
H13B H 0.1494 0.0554 0.0209 0.043 Uiso 1 1 calc R
H13C H 0.2103 0.1432 0.0899 0.043 Uiso 1 1 calc R
C14 C 0.0193(3) 0.5575(3) 0.2937(3) 0.0187(10) Uani 1 1 d .
C15 C 0.0458(3) 0.4985(3) 0.3484(3) 0.0209(11) Uani 1 1 d .
H15A H 0.0893 0.5209 0.3986 0.025 Uiso 1 1 calc R
C16 C -0.0010(3) 0.4004(3) 0.3187(3) 0.0206(11) Uani 1 1 d .
C17 C -0.0549(3) 0.3992(3) 0.2426(3) 0.0234(11) Uani 1 1 d .
H17A H -0.0934 0.3429 0.2073 0.028 Uiso 1 1 calc R
C18 C -0.0428(3) 0.4948(3) 0.2273(3) 0.0231(11) Uani 1 1 d .
H18A H -0.0718 0.5139 0.1798 0.028 Uiso 1 1 calc R
C19 C 0.0327(4) 0.6691(3) 0.3070(3) 0.0235(11) Uani 1 1 d .
C20 C 0.0456(4) 0.7032(3) 0.2301(3) 0.0323(12) Uani 1 1 d .
H20A H -0.0158 0.6739 0.1895 0.048 Uiso 1 1 calc R
H20B H 0.1160 0.6815 0.2110 0.048 Uiso 1 1 calc R
H20C H 0.0449 0.7762 0.2404 0.048 Uiso 1 1 calc R
C21 C 0.1312(3) 0.7123(3) 0.3699(3) 0.0334(13) Uani 1 1 d .
H21A H 0.1344 0.7853 0.3794 0.050 Uiso 1 1 calc R
H21B H 0.2002 0.6869 0.3506 0.050 Uiso 1 1 calc R
H21C H 0.1216 0.6922 0.4199 0.050 Uiso 1 1 calc R
C22 C -0.0738(4) 0.7134(3) 0.3390(3) 0.0348(13) Uani 1 1 d .
H22A H -0.0833 0.6941 0.3893 0.052 Uiso 1 1 calc R
H22B H -0.1380 0.6877 0.2998 0.052 Uiso 1 1 calc R
H22C H -0.0675 0.7863 0.3483 0.052 Uiso 1 1 calc R
C23 C -0.0165(4) 0.3219(3) 0.3666(3) 0.0245(11) Uani 1 1 d .
C24 C -0.0192(4) 0.2154(3) 0.3154(3) 0.0322(12) Uani 1 1 d .
H24A H -0.0771 0.2077 0.2701 0.048 Uiso 1 1 calc R
H24B H -0.0351 0.1677 0.3479 0.048 Uiso 1 1 calc R
H24C H 0.0529 0.2026 0.2956 0.048 Uiso 1 1 calc R
C25 C -0.1297(3) 0.3383(3) 0.3993(3) 0.0311(12) Uani 1 1 d .
H25A H -0.1886 0.3308 0.3547 0.047 Uiso 1 1 calc R
H25B H -0.1291 0.4056 0.4333 0.047 Uiso 1 1 calc R
H25C H -0.1431 0.2889 0.4308 0.047 Uiso 1 1 calc R
C26 C 0.0706(3) 0.3331(3) 0.4383(2) 0.0311(12) Uani 1 1 d .
H26A H 0.0540 0.2838 0.4691 0.047 Uiso 1 1 calc R
H26B H 0.0701 0.4005 0.4720 0.047 Uiso 1 1 calc R
H26C H 0.1438 0.3223 0.4200 0.047 Uiso 1 1 calc R
C27 C 0.5251(4) 0.1504(3) 0.1924(3) 0.0301(12) Uani 1 1 d .
C28 C 0.4260(4) 0.0893(3) 0.1814(3) 0.0320(13) Uani 1 1 d .
H28A H 0.3750 0.0754 0.1342 0.038 Uiso 1 1 calc R
C29 C 0.4139(4) 0.0530(3) 0.2485(3) 0.0372(14) Uani 1 1 d .
C30 C 0.5038(4) 0.0943(3) 0.3071(3) 0.0333(13) Uani 1 1 d .
H30A H 0.5168 0.0836 0.3597 0.040 Uiso 1 1 calc R
C31 C 0.5705(4) 0.1547(3) 0.2718(3) 0.0294(12) Uani 1 1 d .
H31A H 0.6359 0.1924 0.2977 0.035 Uiso 1 1 calc R
C32 C 0.5812(4) 0.1827(4) 0.1268(3) 0.0299(12) Uani 1 1 d .
C33 C 0.6699(4) 0.2649(4) 0.1602(3) 0.0582(18) Uani 1 1 d .
H33A H 0.7088 0.2789 0.1166 0.087 Uiso 1 1 calc R
H33B H 0.7229 0.2437 0.1993 0.087 Uiso 1 1 calc R
H33C H 0.6355 0.3254 0.1861 0.087 Uiso 1 1 calc R
C34 C 0.4986(4) 0.2176(4) 0.0668(3) 0.0436(15) Uani 1 1 d .
H34A H 0.4416 0.1643 0.0439 0.065 Uiso 1 1 calc R
H34B H 0.5376 0.2339 0.0242 0.065 Uiso 1 1 calc R
H34C H 0.4635 0.2771 0.0940 0.065 Uiso 1 1 calc R
C35 C 0.6391(4) 0.0910(4) 0.0826(3) 0.0627(18) Uani 1 1 d .
H35A H 0.5845 0.0350 0.0627 0.094 Uiso 1 1 calc R
H35B H 0.6974 0.0723 0.1196 0.094 Uiso 1 1 calc R
H35C H 0.6721 0.1079 0.0376 0.094 Uiso 1 1 calc R
C36 C 0.3282(5) -0.0286(4) 0.2553(4) 0.0545(18) Uani 1 1 d .
C37 C 0.3292(4) -0.0415(4) 0.3410(4) 0.069(2) Uani 1 1 d .
H37A H 0.4055 -0.0488 0.3631 0.103 Uiso 1 1 calc R
H37B H 0.2836 -0.1013 0.3412 0.103 Uiso 1 1 calc R
H37C H 0.2991 0.0172 0.3735 0.103 Uiso 1 1 calc R
C38 C 0.2099(4) -0.0056(4) 0.2230(3) 0.0612(19) Uani 1 1 d .
H38A H 0.1574 -0.0596 0.2260 0.092 Uiso 1 1 calc R
H38B H 0.2090 -0.0002 0.1674 0.092 Uiso 1 1 calc R
H38C H 0.1885 0.0575 0.2553 0.092 Uiso 1 1 calc R
C39 C 0.3644(5) -0.1289(4) 0.2060(4) 0.124(3) Uani 1 1 d .
H39A H 0.4449 -0.1328 0.2164 0.186 Uiso 1 1 calc R
H39B H 0.3439 -0.1326 0.1489 0.186 Uiso 1 1 calc R
H39C H 0.3272 -0.1847 0.2214 0.186 Uiso 1 1 calc R
C40 C 0.5584(4) 0.4634(4) 0.3008(3) 0.0368(14) Uani 1 1 d .
H40 H 0.5219 0.4491 0.2478 0.044 Uiso 1 1 calc R
C41 C 0.6357(4) 0.5438(4) 0.3240(3) 0.0470(16) Uani 1 1 d .
H41 H 0.6518 0.5832 0.2874 0.056 Uiso 1 1 calc R
C42 C 0.6885(4) 0.5655(4) 0.4012(3) 0.0418(15) Uani 1 1 d .
H42 H 0.7416 0.6200 0.4185 0.050 Uiso 1 1 calc R
C43 C 0.6629(3) 0.5067(3) 0.4530(3) 0.0355(14) Uani 1 1 d .
H43 H 0.6979 0.5209 0.5064 0.043 Uiso 1 1 calc R
C44 C 0.5854(3) 0.4264(3) 0.4261(3) 0.0260(12) Uani 1 1 d .
C45 C 0.5552(4) 0.3626(3) 0.4791(3) 0.0274(12) Uani 1 1 d .
C46 C 0.6029(4) 0.3770(4) 0.5584(3) 0.0372(14) Uani 1 1 d .
H46 H 0.6589 0.4283 0.5793 0.045 Uiso 1 1 calc R
C47 C 0.5686(4) 0.3170(4) 0.6061(3) 0.0458(15) Uani 1 1 d .
H47 H 0.5988 0.3273 0.6605 0.055 Uiso 1 1 calc R
C48 C 0.4891(4) 0.2411(4) 0.5731(3) 0.0415(14) Uani 1 1 d .
H48 H 0.4655 0.1969 0.6040 0.050 Uiso 1 1 calc R
C49 C 0.4451(4) 0.2308(4) 0.4956(3) 0.0374(14) Uani 1 1 d .
H49 H 0.3897 0.1790 0.4742 0.045 Uiso 1 1 calc R

loop_
_atom_site_aniso_label
_atom_site_aniso_U_11
_atom_site_aniso_U_22
_atom_site_aniso_U_33
_atom_site_aniso_U_23
_atom_site_aniso_U_13
_atom_site_aniso_U_12
Th1 0.01720(9) 0.01534(9) 0.02067(10) 0.00573(7) -0.00322(7) -0.00302(7)
Th2 0.01823(10) 0.01416(9) 0.02759(11) 0.00541(8) -0.00387(8) -0.00286(7)
F1 0.0210(14) 0.0141(14) 0.0284(15) 0.0041(12) -0.0053(11) -0.0092(11)
F2 0.0227(14) 0.0165(14) 0.0223(14) 0.0044(11) -0.0007(11) -0.0017(11)
F3 0.0219(14) 0.0200(14) 0.0210(14) 0.0065(12) -0.0025(11) -0.0043(11)
F4 0.0246(14) 0.0255(15) 0.0261(15) 0.0067(12) 0.0000(12) 0.0025(12)
F5 0.0255(15) 0.0265(16) 0.0398(17) 0.0130(13) 0.0019(13) -0.0050(12)
N1 0.022(2) 0.020(2) 0.037(3) 0.007(2) -0.0030(19) -0.0010(17)
N2 0.027(2) 0.025(2) 0.032(3) 0.010(2) -0.0013(19) 0.0011(19)
C1 0.024(3) 0.022(3) 0.018(3) 0.003(2) -0.002(2) -0.002(2)
C2 0.023(3) 0.020(3) 0.018(3) 0.000(2) -0.002(2) 0.000(2)
C3 0.025(3) 0.020(3) 0.020(3) 0.005(2) -0.005(2) -0.007(2)
C4 0.020(3) 0.021(3) 0.023(3) 0.005(2) -0.004(2) -0.006(2)
C5 0.027(3) 0.018(3) 0.022(3) 0.005(2) -0.006(2) -0.001(2)
C6 0.028(3) 0.020(3) 0.025(3) 0.008(2) 0.003(2) 0.000(2)
C7 0.040(3) 0.027(3) 0.031(3) 0.010(2) 0.002(2) 0.000(2)
C8 0.038(3) 0.021(3) 0.039(3) 0.009(2) 0.006(2) -0.008(2)
C9 0.024(3) 0.033(3) 0.038(3) 0.016(3) -0.003(2) -0.007(2)
C10 0.024(3) 0.021(3) 0.022(3) 0.004(2) -0.010(2) -0.005(2)
C11 0.046(3) 0.025(3) 0.032(3) 0.000(2) -0.015(3) -0.001(2)
C12 0.032(3) 0.023(3) 0.042(3) 0.003(2) -0.003(2) -0.013(2)
C13 0.035(3) 0.015(3) 0.033(3) 0.001(2) -0.005(2) -0.002(2)
C14 0.017(2) 0.015(2) 0.025(3) 0.007(2) 0.001(2) 0.0030(19)
C15 0.018(2) 0.025(3) 0.019(3) 0.006(2) 0.0005(19) -0.003(2)
C16 0.017(2) 0.018(3) 0.028(3) 0.009(2) 0.000(2) 0.000(2)
C17 0.017(2) 0.022(3) 0.029(3) 0.006(2) -0.001(2) -0.008(2)
C18 0.019(3) 0.026(3) 0.023(3) 0.007(2) 0.001(2) -0.001(2)
C19 0.027(3) 0.020(3) 0.027(3) 0.010(2) 0.007(2) 0.001(2)
C20 0.039(3) 0.026(3) 0.036(3) 0.015(2) 0.007(2) 0.005(2)
C21 0.039(3) 0.019(3) 0.041(3) 0.007(2) 0.000(3) 0.000(2)
C22 0.044(3) 0.023(3) 0.043(3) 0.014(2) 0.014(3) 0.004(2)
C23 0.021(3) 0.030(3) 0.024(3) 0.008(2) 0.002(2) -0.002(2)
C24 0.032(3) 0.030(3) 0.040(3) 0.019(3) 0.006(2) -0.005(2)
C25 0.028(3) 0.037(3) 0.031(3) 0.014(2) 0.005(2) -0.003(2)
C26 0.033(3) 0.032(3) 0.033(3) 0.015(2) 0.008(2) 0.003(2)
C27 0.024(3) 0.022(3) 0.039(3) -0.001(2) 0.000(2) -0.001(2)
C28 0.023(3) 0.022(3) 0.045(3) 0.000(3) -0.006(2) -0.004(2)
C29 0.035(3) 0.016(3) 0.059(4) 0.001(3) 0.013(3) -0.002(2)
C30 0.040(3) 0.014(3) 0.050(4) 0.016(3) 0.006(3) 0.009(2)
C31 0.024(3) 0.019(3) 0.040(3) 0.001(2) -0.004(2) -0.002(2)
C32 0.025(3) 0.026(3) 0.037(3) 0.003(2) 0.000(2) 0.001(2)
C33 0.059(4) 0.073(5) 0.044(4) 0.019(3) 0.005(3) -0.028(3)
C34 0.033(3) 0.061(4) 0.039(3) 0.017(3) -0.002(3) 0.008(3)
C35 0.064(4) 0.064(5) 0.072(5) 0.024(4) 0.034(4) 0.024(4)
C36 0.057(4) 0.017(3) 0.086(5) 0.000(3) 0.018(4) -0.010(3)
C37 0.051(4) 0.034(4) 0.131(6) 0.045(4) 0.003(4) -0.007(3)
C38 0.055(4) 0.053(4) 0.074(5) 0.018(4) -0.003(3) -0.038(3)
C39 0.137(7) 0.023(4) 0.198(9) -0.030(5) 0.086(6) -0.035(4)
C40 0.032(3) 0.032(3) 0.046(4) 0.013(3) 0.000(3) -0.011(2)
C41 0.038(3) 0.045(4) 0.064(4) 0.031(3) -0.004(3) -0.012(3)
C42 0.022(3) 0.028(3) 0.073(4) 0.014(3) -0.003(3) -0.009(2)
C43 0.017(3) 0.028(3) 0.056(4) 0.002(3) -0.004(3) -0.001(2)
C44 0.015(2) 0.019(3) 0.039(3) -0.001(2) -0.002(2) 0.001(2)
C45 0.018(3) 0.026(3) 0.037(3) 0.008(2) 0.000(2) 0.002(2)
C46 0.021(3) 0.043(4) 0.039(3) -0.002(3) -0.010(2) 0.002(2)
C47 0.037(3) 0.057(4) 0.044(4) 0.017(3) -0.008(3) -0.003(3)
C48 0.040(3) 0.049(4) 0.039(3) 0.022(3) -0.002(3) 0.008(3)
C49 0.035(3) 0.032(3) 0.045(4) 0.015(3) -0.007(3) -0.006(3)

loop_
_atom_type_symbol
_atom_type_description
_atom_type_scat_dispersion_real
_atom_type_scat_dispersion_imag
_atom_type_scat_source
C C 0.0033 0.0016 'International Tables Vol C Tables 4.2.6.8 and 6.1.1.4'
H H 0.0000 0.0000 'International Tables Vol C Tables 4.2.6.8 and 6.1.1.4'
N N 0.0061 0.0033 'International Tables Vol C Tables 4.2.6.8 and 6.1.1.4'
F F 0.0171 0.0103 'International Tables Vol C Tables 4.2.6.8 and 6.1.1.4'
Th Th -7.2400 8.8979 'International Tables Vol C Tables 4.2.6.8 and 6.1.1.4'

loop_
_geom_angle_atom_site_label_1
_geom_angle_atom_site_label_2
_geom_angle_atom_site_label_3
_geom_angle
F4 Th1 F1 135.63(8)
F4 Th1 F3 78.24(8)
F1 Th1 F3 62.98(7)
F4 Th1 F2 78.42(8)
F1 Th1 F2 65.63(7)
F3 Th1 F2 63.04(7)
F4 Th1 C5 87.60(10)
F1 Th1 C5 123.59(10)
F3 Th1 C5 108.73(10)
F2 Th1 C5 164.88(10)
F4 Th1 C4 117.01(10)
F1 Th1 C4 98.61(10)
F3 Th1 C4 113.71(10)
F2 Th1 C4 163.95(10)
C5 Th1 C4 29.43(11)
F4 Th1 C18 98.24(10)
F1 Th1 C18 120.22(10)
F3 Th1 C18 176.47(10)
F2 Th1 C18 116.34(10)
C5 Th1 C18 71.04(13)
C4 Th1 C18 67.92(13)
F4 Th1 C17 123.21(11)
F1 Th1 C17 91.44(10)
F3 Th1 C17 154.13(10)
F2 Th1 C17 104.33(10)
C5 Th1 C17 88.07(12)
C4 Th1 C17 71.74(13)
C18 Th1 C17 28.87(11)
F4 Th1 C1 78.28(10)
F1 Th1 C1 112.90(10)
F3 Th1 C1 80.00(10)
F2 Th1 C1 139.47(10)
C5 Th1 C1 28.92(11)
C4 Th1 C1 47.71(12)
C18 Th1 C1 99.50(12)
C17 Th1 C1 116.17(12)
F4 Th1 C2 101.03(10)
F1 Th1 C2 84.43(10)
F3 Th1 C2 68.01(10)
F2 Th1 C2 130.10(10)
C5 Th1 C2 46.90(12)
C4 Th1 C2 46.26(12)
C18 Th1 C2 113.12(12)
C17 Th1 C2 115.92(12)
C1 Th1 C2 28.67(11)
F4 Th1 C14 76.32(10)
F1 Th1 C14 129.17(10)
F3 Th1 C14 148.76(9)
F2 Th1 C14 94.10(10)
C5 Th1 C14 88.07(12)
C4 Th1 C14 94.00(12)
C18 Th1 C14 28.38(10)
C17 Th1 C14 46.95(12)
C1 Th1 C14 111.85(12)
C2 Th1 C14 134.83(12)
F4 Th1 C3 125.91(11)
F1 Th1 C3 76.02(10)
F3 Th1 C3 88.56(10)
F2 Th1 C3 139.44(10)
C5 Th1 C3 47.57(12)
C4 Th1 C3 28.00(11)
C18 Th1 C3 93.68(12)
C17 Th1 C3 88.81(12)
C1 Th1 C3 47.70(12)
C2 Th1 C3 28.33(10)
C14 Th1 C3 121.19(12)
F5 Th2 F2 83.86(9)
F5 Th2 F3 138.51(8)
F2 Th2 F3 67.85(8)
F5 Th2 F1 76.69(8)
F2 Th2 F1 67.86(7)
F3 Th2 F1 65.00(7)
F5 Th2 N2 71.90(10)
F2 Th2 N2 87.94(10)
F3 Th2 N2 133.21(10)
F1 Th2 N2 142.09(10)
F5 Th2 N1 128.58(10)
F2 Th2 N1 76.49(9)
F3 Th2 N1 74.80(10)
F1 Th2 N1 133.64(9)
N2 Th2 N1 60.50(12)
F5 Th2 C30 83.49(12)
F2 Th2 C30 159.27(12)
F3 Th2 C30 131.09(12)
F1 Th2 C30 124.50(11)
N2 Th2 C30 72.54(13)
N1 Th2 C30 98.96(12)
F5 Th2 C31 112.32(12)
F2 Th2 C31 154.49(10)
F3 Th2 C31 105.55(11)
F1 Th2 C31 133.41(10)
N2 Th2 C31 79.25(12)
N1 Th2 C31 78.01(12)
C30 Th2 C31 29.10(12)
F5 Th2 C29 77.71(13)
F2 Th2 C29 157.80(11)
F3 Th2 C29 119.84(13)
F1 Th2 C29 95.62(11)
N2 Th2 C29 97.88(14)
N1 Th2 C29 124.95(12)
C30 Th2 C29 29.08(12)
C31 Th2 C29 47.30(13)
F5 Th2 C28 101.68(12)
F2 Th2 C28 152.70(11)
F3 Th2 C28 92.10(12)
F1 Th2 C28 87.22(10)
N2 Th2 C28 119.28(12)
N1 Th2 C28 117.29(12)
C30 Th2 C28 46.96(14)
C31 Th2 C28 46.46(12)
C29 Th2 C28 28.02(12)
F5 Th2 C27 124.71(12)
F2 Th2 C27 150.32(11)
F3 Th2 C27 83.55(11)
F1 Th2 C27 107.81(10)
N2 Th2 C27 107.32(12)
N1 Th2 C27 88.87(12)
C30 Th2 C27 47.58(14)
C31 Th2 C27 28.31(12)
C29 Th2 C27 47.13(14)
C28 Th2 C27 28.43(11)
F5 Th2 Th1 98.79(6)
F2 Th2 Th1 40.33(5)
F3 Th2 Th1 40.36(5)
F1 Th2 Th1 37.95(5)
N2 Th2 Th1 128.19(8)
N1 Th2 Th1 95.89(8)
C30 Th2 Th1 158.93(10)
C31 Th2 Th1 144.63(10)
C29 Th2 Th1 130.74(11)
C28 Th2 Th1 112.53(10)
C27 Th2 Th1 118.30(10)
Th1 F1 Th2 103.71(8)
Th2 F2 Th1 102.41(8)
Th2 F3 Th1 102.23(8)
C40 N1 C44 118.4(4)
C40 N1 Th2 119.1(3)
C44 N1 Th2 122.4(3)
C49 N2 C45 116.9(4)
C49 N2 Th2 119.5(3)
C45 N2 Th2 123.5(3)
C5 C1 C2 105.6(4)
C5 C1 C6 127.5(4)
C2 C1 C6 125.9(4)
C5 C1 Th1 72.7(2)
C2 C1 Th1 76.4(2)
C6 C1 Th1 125.0(3)
C3 C2 C1 110.5(4)
C3 C2 Th1 76.8(2)
C1 C2 Th1 75.0(2)
C3 C2 H2A 124.7
C1 C2 H2A 124.7
Th1 C2 H2A 115.4
C4 C3 C2 105.9(4)
C4 C3 C10 126.1(4)
C2 C3 C10 127.3(4)
C4 C3 Th1 72.1(2)
C2 C3 Th1 74.9(2)
C10 C3 Th1 125.3(3)
C3 C4 C5 110.0(4)
C3 C4 Th1 79.9(2)
C5 C4 Th1 74.6(2)
C3 C4 H4A 125.0
C5 C4 H4A 125.0
Th1 C4 H4A 112.6
C1 C5 C4 108.0(4)
C1 C5 Th1 78.3(2)
C4 C5 Th1 75.9(2)
C1 C5 H5A 126.0
C4 C5 H5A 126.0
Th1 C5 H5A 112.2
C1 C6 C8 111.4(4)
C1 C6 C9 112.6(4)
C8 C6 C9 108.8(4)
C1 C6 C7 107.2(3)
C8 C6 C7 108.0(4)
C9 C6 C7 108.7(4)
C6 C7 H7A 109.5
C6 C7 H7B 109.5
H7A C7 H7B 109.5
C6 C7 H7C 109.5
H7A C7 H7C 109.5
H7B C7 H7C 109.5
C6 C8 H8A 109.5
C6 C8 H8B 109.5
H8A C8 H8B 109.5
C6 C8 H8C 109.5
H8A C8 H8C 109.5
H8B C8 H8C 109.5
C6 C9 H9A 109.5
C6 C9 H9B 109.5
H9A C9 H9B 109.5
C6 C9 H9C 109.5
H9A C9 H9C 109.5
H9B C9 H9C 109.5
C13 C10 C3 111.4(4)
C13 C10 C12 109.4(4)
C3 C10 C12 112.0(4)
C13 C10 C11 107.4(4)
C3 C10 C11 107.4(4)
C12 C10 C11 109.1(4)
C10 C11 H11A 109.5
C10 C11 H11B 109.5
H11A C11 H11B 109.5
C10 C11 H11C 109.5
H11A C11 H11C 109.5
H11B C11 H11C 109.5
C10 C12 H12A 109.5
C10 C12 H12B 109.5
H12A C12 H12B 109.5
C10 C12 H12C 109.5
H12A C12 H12C 109.5
H12B C12 H12C 109.5
C10 C13 H13A 109.5
C10 C13 H13B 109.5
H13A C13 H13B 109.5
C10 C13 H13C 109.5
H13A C13 H13C 109.5
H13B C13 H13C 109.5
C15 C14 C18 106.2(4)
C15 C14 C19 127.9(4)
C18 C14 C19 124.8(4)
C15 C14 Th1 76.9(2)
C18 C14 Th1 72.1(2)
C19 C14 Th1 125.2(3)
C14 C15 C16 110.5(4)
C14 C15 Th1 75.5(2)
C16 C15 Th1 75.6(2)
C14 C15 H15A 124.8
C16 C15 H15A 124.8
Th1 C15 H15A 115.9
C17 C16 C15 105.8(4)
C17 C16 C23 125.8(4)
C15 C16 C23 126.6(4)
C17 C16 Th1 72.0(2)
C15 C16 Th1 76.4(2)
C23 C16 Th1 128.6(3)
C16 C17 C18 108.8(4)
C16 C17 Th1 79.8(2)
C18 C17 Th1 75.4(2)
C16 C17 H17A 125.6
C18 C17 H17A 125.6
Th1 C17 H17A 111.6
C17 C18 C14 108.7(4)
C17 C18 Th1 75.7(2)
C14 C18 Th1 79.5(2)
C17 C18 H18A 125.7
C14 C18 H18A 125.7
Th1 C18 H18A 111.6
C14 C19 C20 112.4(4)
C14 C19 C21 111.9(4)
C20 C19 C21 109.5(4)
C14 C19 C22 107.6(4)
C20 C19 C22 107.6(4)
C21 C19 C22 107.6(4)
C19 C20 H20A 109.5
C19 C20 H20B 109.5
H20A C20 H20B 109.5
C19 C20 H20C 109.5
H20A C20 H20C 109.5
H20B C20 H20C 109.5
C19 C21 H21A 109.5
C19 C21 H21B 109.5
H21A C21 H21B 109.5
C19 C21 H21C 109.5
H21A C21 H21C 109.5
H21B C21 H21C 109.5
C19 C22 H22A 109.5
C19 C22 H22B 109.5
H22A C22 H22B 109.5
C19 C22 H22C 109.5
H22A C22 H22C 109.5
H22B C22 H22C 109.5
C16 C23 C26 112.7(4)
C16 C23 C24 112.5(4)
C26 C23 C24 109.6(4)
C16 C23 C25 106.7(4)
C26 C23 C25 106.9(4)
C24 C23 C25 108.2(4)
C23 C24 H24A 109.5
C23 C24 H24B 109.5
H24A C24 H24B 109.5
C23 C24 H24C 109.5
H24A C24 H24C 109.5
H24B C24 H24C 109.5
C23 C25 H25A 109.5
C23 C25 H25B 109.5
H25A C25 H25B 109.5
C23 C25 H25C 109.5
H25A C25 H25C 109.5
H25B C25 H25C 109.5
C23 C26 H26A 109.5
C23 C26 H26B 109.5
H26A C26 H26B 109.5
C23 C26 H26C 109.5
H26A C26 H26C 109.5
H26B C26 H26C 109.5
C31 C27 C28 105.0(4)
C31 C27 C32 127.7(4)
C28 C27 C32 126.0(4)
C31 C27 Th2 72.4(3)
C28 C27 Th2 73.3(3)
C32 C27 Th2 129.1(3)
C29 C28 C27 110.8(4)
C29 C28 Th2 75.4(3)
C27 C28 Th2 78.3(3)
C29 C28 H28A 124.6
C27 C28 H28A 124.6
Th2 C28 H28A 113.6
C28 C29 C30 107.6(4)
C28 C29 C36 126.4(5)
C30 C29 C36 125.5(5)
C28 C29 Th2 76.6(3)
C30 C29 Th2 74.2(3)
C36 C29 Th2 121.5(3)
C31 C30 C29 106.7(5)
C31 C30 Th2 76.3(3)
C29 C30 Th2 76.7(3)
C31 C30 H30A 126.7
C29 C30 H30A 126.7
Th2 C30 H30A 113.0
C27 C31 C30 109.9(4)
C27 C31 Th2 79.3(3)
C30 C31 Th2 74.6(3)
C27 C31 H31A 125.1
C30 C31 H31A 125.1
Th2 C31 H31A 113.1
C33 C32 C27 112.1(4)
C33 C32 C34 108.7(4)
C27 C32 C34 112.3(4)
C33 C32 C35 107.3(4)
C27 C32 C35 107.2(4)
C34 C32 C35 109.0(4)
C32 C33 H33A 109.5
C32 C33 H33B 109.5
H33A C33 H33B 109.5
C32 C33 H33C 109.5
H33A C33 H33C 109.5
H33B C33 H33C 109.5
C32 C34 H34A 109.5
C32 C34 H34B 109.5
H34A C34 H34B 109.5
C32 C34 H34C 109.5
H34A C34 H34C 109.5
H34B C34 H34C 109.5
C32 C35 H35A 109.5
C32 C35 H35B 109.5
H35A C35 H35B 109.5
C32 C35 H35C 109.5
H35A C35 H35C 109.5
H35B C35 H35C 109.5
C37 C36 C29 112.3(5)
C37 C36 C38 109.8(5)
C29 C36 C38 110.9(5)
C37 C36 C39 106.2(5)
C29 C36 C39 106.7(5)
C38 C36 C39 110.9(5)
C36 C37 H37A 109.5
C36 C37 H37B 109.5
H37A C37 H37B 109.5
C36 C37 H37C 109.5
H37A C37 H37C 109.5
H37B C37 H37C 109.5
C36 C38 H38A 109.5
C36 C38 H38B 109.5
H38A C38 H38B 109.5
C36 C38 H38C 109.5
H38A C38 H38C 109.5
H38B C38 H38C 109.5
C36 C39 H39A 109.5
C36 C39 H39B 109.5
H39A C39 H39B 109.5
C36 C39 H39C 109.5
H39A C39 H39C 109.5
H39B C39 H39C 109.5
N1 C40 C41 123.0(5)
N1 C40 H40 118.5
C41 C40 H40 118.5
C42 C41 C40 118.8(5)
C42 C41 H41 120.6
C40 C41 H41 120.6
C43 C42 C41 119.1(5)
C43 C42 H42 120.4
C41 C42 H42 120.4
C42 C43 C44 119.4(5)
C42 C43 H43 120.3
C44 C43 H43 120.3
N1 C44 C43 121.2(5)
N1 C44 C45 117.5(4)
C43 C44 C45 121.3(4)
N2 C45 C46 121.3(5)
N2 C45 C44 116.0(4)
C46 C45 C44 122.6(4)
C47 C46 C45 120.0(5)
C47 C46 H46 120.0
C45 C46 H46 120.0
C46 C47 C48 118.5(5)
C46 C47 H47 120.8
C48 C47 H47 120.8
C49 C48 C47 119.0(5)
C49 C48 H48 120.5
C47 C48 H48 120.5
N2 C49 C48 124.2(5)
N2 C49 H49 117.9
C48 C49 H49 117.9

loop_
_geom_bond_atom_site_label_1
_geom_bond_atom_site_label_2
_geom_bond_distance
Th1 F4 2.188(2)
Th1 F1 2.367(2)
Th1 F3 2.478(2)
Th1 F2 2.478(2)
Th1 C5 2.796(4)
Th1 C4 2.812(4)
Th1 C18 2.815(4)
Th1 C17 2.818(4)
Th1 C1 2.867(4)
Th1 C2 2.885(4)
Th1 C14 2.909(4)
Th1 C3 2.909(4)
Th2 F5 2.138(2)
Th2 F2 2.318(2)
Th2 F3 2.324(2)
Th2 F1 2.388(2)
Th2 N2 2.676(4)
Th2 N1 2.678(3)
Th2 C30 2.813(4)
Th2 C31 2.834(4)
Th2 C29 2.845(5)
Th2 C28 2.859(4)
Th2 C27 2.922(5)
N1 C40 1.336(5)
N1 C44 1.368(5)
N2 C49 1.351(5)
N2 C45 1.361(5)
C1 C5 1.416(5)
C1 C2 1.424(5)
C1 C6 1.519(5)
C2 C3 1.418(5)
C2 H2A 0.9500
C3 C4 1.387(5)
C3 C10 1.526(5)
C4 C5 1.425(5)
C4 H4A 0.9500
C5 H5A 0.9500
C6 C8 1.520(5)
C6 C9 1.531(5)
C6 C7 1.536(5)
C7 H7A 0.9800
C7 H7B 0.9800
C7 H7C 0.9800
C8 H8A 0.9800
C8 H8B 0.9800
C8 H8C 0.9800
C9 H9A 0.9800
C9 H9B 0.9800
C9 H9C 0.9800
C10 C13 1.520(5)
C10 C12 1.533(5)
C10 C11 1.544(5)
C11 H11A 0.9800
C11 H11B 0.9800
C11 H11C 0.9800
C12 H12A 0.9800
C12 H12B 0.9800
C12 H12C 0.9800
C13 H13A 0.9800
C13 H13B 0.9800
C13 H13C 0.9800
C14 C15 1.393(5)
C14 C18 1.406(5)
C14 C19 1.503(5)
C15 C16 1.413(5)
C15 H15A 0.9500
C16 C17 1.401(5)
C16 C23 1.518(6)
C17 C18 1.404(5)
C17 H17A 0.9500
C18 H18A 0.9500
C19 C20 1.526(5)
C19 C21 1.538(5)
C19 C22 1.548(5)
C20 H20A 0.9800
C20 H20B 0.9800
C20 H20C 0.9800
C21 H21A 0.9800
C21 H21B 0.9800
C21 H21C 0.9800
C22 H22A 0.9800
C22 H22B 0.9800
C22 H22C 0.9800
C23 C26 1.518(5)
C23 C24 1.533(5)
C23 C25 1.545(5)
C24 H24A 0.9800
C24 H24B 0.9800
C24 H24C 0.9800
C25 H25A 0.9800
C25 H25B 0.9800
C25 H25C 0.9800
C26 H26A 0.9800
C26 H26B 0.9800
C26 H26C 0.9800
C27 C31 1.410(6)
C27 C28 1.421(5)
C27 C32 1.523(6)
C28 C29 1.381(6)
C28 H28A 0.9500
C29 C30 1.421(6)
C29 C36 1.542(6)
C30 C31 1.419(6)
C30 H30A 0.9500
C31 H31A 0.9500
C32 C33 1.513(6)
C32 C34 1.527(6)
C32 C35 1.550(6)
C33 H33A 0.9800
C33 H33B 0.9800
C33 H33C 0.9800
C34 H34A 0.9800
C34 H34B 0.9800
C34 H34C 0.9800
C35 H35A 0.9800
C35 H35B 0.9800
C35 H35C 0.9800
C36 C37 1.528(7)
C36 C38 1.551(7)
C36 C39 1.555(7)
C37 H37A 0.9800
C37 H37B 0.9800
C37 H37C 0.9800
C38 H38A 0.9800
C38 H38B 0.9800
C38 H38C 0.9800
C39 H39A 0.9800
C39 H39B 0.9800
C39 H39C 0.9800
C40 C41 1.392(6)
C40 H40 0.9500
C41 C42 1.384(6)
C41 H41 0.9500
C42 C43 1.384(6)
C42 H42 0.9500
C43 C44 1.397(6)
C43 H43 0.9500
C44 C45 1.467(6)
C45 C46 1.399(6)
C46 C47 1.375(6)
C46 H46 0.9500
C47 C48 1.384(6)
C47 H47 0.9500
C48 C49 1.364(6)
C48 H48 0.9500
C49 H49 0.9500

loop_
_geom_torsion_atom_site_label_1
_geom_torsion_atom_site_label_2
_geom_torsion_atom_site_label_3
_geom_torsion_atom_site_label_4
_geom_torsion
F4 Th1 Th2 F5 129.20(9)
F1 Th1 Th2 F5 -54.75(11)
F3 Th1 Th2 F5 -171.35(10)
F2 Th1 Th2 F5 69.55(10)
C5 Th1 Th2 F5 -135.23(15)
C4 Th1 Th2 F5 -95.42(13)
C18 Th1 Th2 F5 14.01(15)
C17 Th1 Th2 F5 -5.44(12)
C1 Th1 Th2 F5 -150.30(11)
C2 Th1 Th2 F5 -128.93(10)
C14 Th1 Th2 F5 50.87(12)
C3 Th1 Th2 F5 -101.28(11)
F4 Th1 Th2 F2 59.65(10)
F1 Th1 Th2 F2 -124.30(13)
F3 Th1 Th2 F2 119.10(12)
C5 Th1 Th2 F2 155.21(16)
C4 Th1 Th2 F2 -164.98(14)
C18 Th1 Th2 F2 -55.54(16)
C17 Th1 Th2 F2 -74.99(13)
C1 Th1 Th2 F2 140.14(12)
C2 Th1 Th2 F2 161.52(12)
C14 Th1 Th2 F2 -18.68(13)
C3 Th1 Th2 F2 -170.83(12)
F4 Th1 Th2 F3 -59.45(10)
F1 Th1 Th2 F3 116.60(12)
F2 Th1 Th2 F3 -119.10(12)
C5 Th1 Th2 F3 36.11(16)
C4 Th1 Th2 F3 75.92(14)
C18 Th1 Th2 F3 -174.64(16)
C17 Th1 Th2 F3 165.91(13)
C1 Th1 Th2 F3 21.04(12)
C2 Th1 Th2 F3 42.42(12)
C14 Th1 Th2 F3 -137.78(13)
C3 Th1 Th2 F3 70.07(12)
F4 Th1 Th2 F1 -176.05(11)
F3 Th1 Th2 F1 -116.60(12)
F2 Th1 Th2 F1 124.30(12)
C5 Th1 Th2 F1 -80.49(16)
C4 Th1 Th2 F1 -40.68(15)
C18 Th1 Th2 F1 68.75(17)
C17 Th1 Th2 F1 49.31(14)
C1 Th1 Th2 F1 -95.56(13)
C2 Th1 Th2 F1 -74.18(12)
C14 Th1 Th2 F1 105.62(14)
C3 Th1 Th2 F1 -46.53(13)
F4 Th1 Th2 N2 55.36(12)
F1 Th1 Th2 N2 -128.59(14)
F3 Th1 Th2 N2 114.81(13)
F2 Th1 Th2 N2 -4.29(13)
C5 Th1 Th2 N2 150.92(17)
C4 Th1 Th2 N2 -169.27(15)
C18 Th1 Th2 N2 -59.84(17)
C17 Th1 Th2 N2 -79.28(14)
C1 Th1 Th2 N2 135.85(14)
C2 Th1 Th2 N2 157.23(13)
C14 Th1 Th2 N2 -22.98(15)
C3 Th1 Th2 N2 -175.12(14)
F4 Th1 Th2 N1 -1.36(10)
F1 Th1 Th2 N1 174.68(12)
F3 Th1 Th2 N1 58.08(12)
F2 Th1 Th2 N1 -61.02(12)
C5 Th1 Th2 N1 94.20(16)
C4 Th1 Th2 N1 134.01(14)
C18 Th1 Th2 N1 -116.56(16)
C17 Th1 Th2 N1 -136.01(13)
C1 Th1 Th2 N1 79.13(12)
C2 Th1 Th2 N1 100.50(12)
C14 Th1 Th2 N1 -79.70(13)
C3 Th1 Th2 N1 128.16(12)
F4 Th1 Th2 C30 -136.1(3)
F1 Th1 Th2 C30 40.0(3)
F3 Th1 Th2 C30 -76.6(3)
F2 Th1 Th2 C30 164.3(3)
C5 Th1 Th2 C30 -40.5(3)
C4 Th1 Th2 C30 -0.7(3)
C18 Th1 Th2 C30 108.7(3)
C17 Th1 Th2 C30 89.3(3)
C1 Th1 Th2 C30 -55.6(3)
C2 Th1 Th2 C30 -34.2(3)
C14 Th1 Th2 C30 145.6(3)
C3 Th1 Th2 C30 -6.6(3)
F4 Th1 Th2 C31 -78.92(16)
F1 Th1 Th2 C31 97.13(17)
F3 Th1 Th2 C31 -19.47(17)
F2 Th1 Th2 C31 -138.57(17)
C5 Th1 Th2 C31 16.6(2)
C4 Th1 Th2 C31 56.45(19)
C18 Th1 Th2 C31 165.9(2)
C17 Th1 Th2 C31 146.44(18)
C1 Th1 Th2 C31 1.57(18)
C2 Th1 Th2 C31 22.95(17)
C14 Th1 Th2 C31 -157.25(18)
C3 Th1 Th2 C31 50.60(17)
F4 Th1 Th2 C29 -149.48(15)
F1 Th1 Th2 C29 26.57(17)
F3 Th1 Th2 C29 -90.03(16)
F2 Th1 Th2 C29 150.87(16)
C5 Th1 Th2 C29 -53.92(19)
C4 Th1 Th2 C29 -14.11(18)
C18 Th1 Th2 C29 95.3(2)
C17 Th1 Th2 C29 75.88(17)
C1 Th1 Th2 C29 -68.99(17)
C2 Th1 Th2 C29 -47.61(16)
C14 Th1 Th2 C29 132.19(17)
C3 Th1 Th2 C29 -19.96(16)
F4 Th1 Th2 C28 -124.18(12)
F1 Th1 Th2 C28 51.87(14)
F3 Th1 Th2 C28 -64.73(13)
F2 Th1 Th2 C28 176.17(13)
C5 Th1 Th2 C28 -28.62(17)
C4 Th1 Th2 C28 11.19(16)
C18 Th1 Th2 C28 120.63(17)
C17 Th1 Th2 C28 101.18(14)
C1 Th1 Th2 C28 -43.69(14)
C2 Th1 Th2 C28 -22.31(13)
C14 Th1 Th2 C28 157.49(14)
C3 Th1 Th2 C28 5.34(13)
F4 Th1 Th2 C27 -93.26(12)
F1 Th1 Th2 C27 82.79(13)
F3 Th1 Th2 C27 -33.81(13)
F2 Th1 Th2 C27 -152.91(13)
C5 Th1 Th2 C27 2.30(17)
C4 Th1 Th2 C27 42.11(15)
C18 Th1 Th2 C27 151.54(17)
C17 Th1 Th2 C27 132.10(14)
C1 Th1 Th2 C27 -12.77(13)
C2 Th1 Th2 C27 8.61(13)
C14 Th1 Th2 C27 -171.59(14)
C3 Th1 Th2 C27 36.26(13)
F4 Th1 F1 Th2 5.61(16)
F3 Th1 F1 Th2 37.57(8)
F2 Th1 F1 Th2 -33.30(8)
C5 Th1 F1 Th2 132.97(12)
C4 Th1 F1 Th2 149.86(11)
C18 Th1 F1 Th2 -140.74(11)
C17 Th1 F1 Th2 -138.40(11)
C1 Th1 F1 Th2 102.30(11)
C2 Th1 F1 Th2 105.70(11)
C14 Th1 F1 Th2 -107.76(12)
C3 Th1 F1 Th2 133.19(12)
F5 Th2 F1 Th1 123.97(10)
F2 Th2 F1 Th1 35.25(8)
F3 Th2 F1 Th1 -39.71(8)
N2 Th2 F1 Th1 89.40(16)
N1 Th2 F1 Th1 -7.31(17)
C30 Th2 F1 Th1 -163.73(13)
C31 Th2 F1 Th1 -127.76(14)
C29 Th2 F1 Th1 -160.09(13)
C28 Th2 F1 Th1 -133.33(13)
C27 Th2 F1 Th1 -113.44(12)
F5 Th2 F2 Th1 -111.36(9)
F3 Th2 F2 Th1 37.65(7)
F1 Th2 F2 Th1 -33.26(8)
N2 Th2 F2 Th1 176.62(10)
N1 Th2 F2 Th1 116.50(11)
C30 Th2 F2 Th1 -164.0(3)
C31 Th2 F2 Th1 117.2(2)
C29 Th2 F2 Th1 -77.4(3)
C28 Th2 F2 Th1 -7.7(3)
C27 Th2 F2 Th1 54.1(2)
F4 Th1 F2 Th2 -119.13(9)
F1 Th1 F2 Th2 34.24(8)
F3 Th1 F2 Th2 -36.55(8)
C5 Th1 F2 Th2 -96.4(4)
C4 Th1 F2 Th2 45.6(4)
C18 Th1 F2 Th2 147.33(11)
C17 Th1 F2 Th2 119.22(11)
C1 Th1 F2 Th2 -63.09(17)
C2 Th1 F2 Th2 -24.37(15)
C14 Th1 F2 Th2 165.75(10)
C3 Th1 F2 Th2 13.83(18)
F5 Th2 F3 Th1 12.97(15)
F2 Th2 F3 Th1 -37.63(7)
F1 Th2 F3 Th1 37.35(7)
N2 Th2 F3 Th1 -101.80(13)
N1 Th2 F3 Th1 -118.96(11)
C30 Th2 F3 Th1 152.35(13)
C31 Th2 F3 Th1 168.45(10)
C29 Th2 F3 Th1 119.13(13)
C28 Th2 F3 Th1 123.30(11)
C27 Th2 F3 Th1 150.46(11)
F4 Th1 F3 Th2 119.27(9)
F1 Th1 F3 Th2 -38.51(8)
F2 Th1 F3 Th2 36.40(7)
C5 Th1 F3 Th2 -157.38(10)
C4 Th1 F3 Th2 -126.20(11)
C18 Th1 F3 Th2 117.1(16)
C17 Th1 F3 Th2 -29.2(3)
C1 Th1 F3 Th2 -160.75(11)
C2 Th1 F3 Th2 -133.58(12)
C14 Th1 F3 Th2 83.3(2)
C3 Th1 F3 Th2 -113.53(11)
F5 Th2 N1 C40 -153.4(3)
F2 Th2 N1 C40 -82.8(4)
F3 Th2 N1 C40 -12.5(3)
F1 Th2 N1 C40 -42.7(4)
N2 Th2 N1 C40 -178.2(4)
C30 Th2 N1 C40 117.8(4)
C31 Th2 N1 C40 97.5(4)
C29 Th2 N1 C40 103.6(4)
C28 Th2 N1 C40 71.9(4)
C27 Th2 N1 C40 71.1(4)
Th1 Th2 N1 C40 -47.2(4)
F5 Th2 N1 C44 22.7(4)
F2 Th2 N1 C44 93.3(3)
F3 Th2 N1 C44 163.7(3)
F1 Th2 N1 C44 133.5(3)
N2 Th2 N1 C44 -2.0(3)
C30 Th2 N1 C44 -66.0(3)
C31 Th2 N1 C44 -86.4(3)
C29 Th2 N1 C44 -80.3(4)
C28 Th2 N1 C44 -111.9(3)
C27 Th2 N1 C44 -112.7(3)
Th1 Th2 N1 C44 128.9(3)
F5 Th2 N2 C49 20.1(3)
F2 Th2 N2 C49 104.3(4)
F3 Th2 N2 C49 160.9(3)
F1 Th2 N2 C49 55.6(4)
N1 Th2 N2 C49 179.9(4)
C30 Th2 N2 C49 -68.6(4)
C31 Th2 N2 C49 -97.8(4)
C29 Th2 N2 C49 -54.2(4)
C28 Th2 N2 C49 -73.4(4)
C27 Th2 N2 C49 -101.6(4)
Th1 Th2 N2 C49 107.1(3)
F5 Th2 N2 C45 -158.8(4)
F2 Th2 N2 C45 -74.5(3)
F3 Th2 N2 C45 -18.0(4)
F1 Th2 N2 C45 -123.2(3)
N1 Th2 N2 C45 1.1(3)
C30 Th2 N2 C45 112.5(4)
C31 Th2 N2 C45 83.3(3)
C29 Th2 N2 C45 127.0(3)
C28 Th2 N2 C45 107.7(3)
C27 Th2 N2 C45 79.5(3)
Th1 Th2 N2 C45 -71.8(4)
F4 Th1 C1 C5 -106.7(3)
F1 Th1 C1 C5 118.5(2)
F3 Th1 C1 C5 173.4(3)
F2 Th1 C1 C5 -162.8(2)
C4 Th1 C1 C5 38.0(2)
C18 Th1 C1 C5 -10.2(3)
C17 Th1 C1 C5 14.7(3)
C2 Th1 C1 C5 111.4(4)
C14 Th1 C1 C5 -36.8(3)
C3 Th1 C1 C5 76.2(3)
F4 Th1 C1 C2 141.9(3)
F1 Th1 C1 C2 7.1(3)
F3 Th1 C1 C2 62.0(2)
F2 Th1 C1 C2 85.8(3)
C5 Th1 C1 C2 -111.4(4)
C4 Th1 C1 C2 -73.5(3)
C18 Th1 C1 C2 -121.6(2)
C17 Th1 C1 C2 -96.7(3)
C14 Th1 C1 C2 -148.2(2)
C3 Th1 C1 C2 -35.3(2)
F4 Th1 C1 C6 17.4(3)
F1 Th1 C1 C6 -117.4(3)
F3 Th1 C1 C6 -62.5(3)
F2 Th1 C1 C6 -38.6(4)
C5 Th1 C1 C6 124.1(5)
C4 Th1 C1 C6 162.1(4)
C18 Th1 C1 C6 114.0(3)
C17 Th1 C1 C6 138.9(3)
C2 Th1 C1 C6 -124.5(5)
C14 Th1 C1 C6 87.4(4)
C3 Th1 C1 C6 -159.7(4)
C5 C1 C2 C3 1.9(5)
C6 C1 C2 C3 -167.2(4)
Th1 C1 C2 C3 69.3(3)
C5 C1 C2 Th1 -67.4(3)
C6 C1 C2 Th1 123.5(4)
F4 Th1 C2 C3 -153.8(2)
F1 Th1 C2 C3 70.7(3)
F3 Th1 C2 C3 133.8(3)
F2 Th1 C2 C3 122.1(2)
C5 Th1 C2 C3 -77.8(3)
C4 Th1 C2 C3 -36.9(2)
C18 Th1 C2 C3 -49.8(3)
C17 Th1 C2 C3 -18.2(3)
C1 Th1 C2 C3 -115.8(4)
C14 Th1 C2 C3 -72.2(3)
F4 Th1 C2 C1 -38.0(3)
F1 Th1 C2 C1 -173.5(2)
F3 Th1 C2 C1 -110.4(3)
F2 Th1 C2 C1 -122.1(2)
C5 Th1 C2 C1 38.1(2)
C4 Th1 C2 C1 79.0(3)
C18 Th1 C2 C1 66.0(3)
C17 Th1 C2 C1 97.7(3)
C14 Th1 C2 C1 43.6(3)
C3 Th1 C2 C1 115.8(4)
C1 C2 C3 C4 -2.2(5)
Th1 C2 C3 C4 66.0(3)
C1 C2 C3 C10 168.7(4)
Th1 C2 C3 C10 -123.1(4)
C1 C2 C3 Th1 -68.1(3)
F4 Th1 C3 C4 -80.3(3)
F1 Th1 C3 C4 142.8(3)
F3 Th1 C3 C4 -154.7(3)
F2 Th1 C3 C4 161.9(2)
C5 Th1 C3 C4 -37.4(2)
C18 Th1 C3 C4 22.6(3)
C17 Th1 C3 C4 51.1(3)
C1 Th1 C3 C4 -76.9(3)
C2 Th1 C3 C4 -112.6(4)
C14 Th1 C3 C4 15.2(3)
F4 Th1 C3 C2 32.3(3)
F1 Th1 C3 C2 -104.5(3)
F3 Th1 C3 C2 -42.0(3)
F2 Th1 C3 C2 -85.4(3)
C5 Th1 C3 C2 75.2(3)
C4 Th1 C3 C2 112.6(4)
C18 Th1 C3 C2 135.2(3)
C17 Th1 C3 C2 163.7(3)
C1 Th1 C3 C2 35.7(2)
C14 Th1 C3 C2 127.9(2)
F4 Th1 C3 C10 157.6(3)
F1 Th1 C3 C10 20.8(3)
F3 Th1 C3 C10 83.3(4)
F2 Th1 C3 C10 39.9(4)
C5 Th1 C3 C10 -159.5(4)
C4 Th1 C3 C10 -122.0(5)
C18 Th1 C3 C10 -99.5(4)
C17 Th1 C3 C10 -71.0(4)
C1 Th1 C3 C10 161.0(4)
C2 Th1 C3 C10 125.3(5)
C14 Th1 C3 C10 -106.8(4)
C2 C3 C4 C5 1.5(5)
C10 C3 C4 C5 -169.5(4)
Th1 C3 C4 C5 69.4(3)
C2 C3 C4 Th1 -67.9(3)
C10 C3 C4 Th1 121.1(4)
F4 Th1 C4 C3 116.3(3)
F1 Th1 C4 C3 -36.4(3)
F3 Th1 C4 C3 27.8(3)
F2 Th1 C4 C3 -46.8(5)
C5 Th1 C4 C3 114.1(4)
C18 Th1 C4 C3 -155.6(3)
C17 Th1 C4 C3 -125.0(3)
C1 Th1 C4 C3 76.9(3)
C2 Th1 C4 C3 37.3(2)
C14 Th1 C4 C3 -167.0(3)
F4 Th1 C4 C5 2.2(3)
F1 Th1 C4 C5 -150.5(3)
F3 Th1 C4 C5 -86.3(3)
F2 Th1 C4 C5 -160.9(3)
C18 Th1 C4 C5 90.3(3)
C17 Th1 C4 C5 120.8(3)
C1 Th1 C4 C5 -37.3(2)
C2 Th1 C4 C5 -76.8(3)
C14 Th1 C4 C5 78.9(3)
C3 Th1 C4 C5 -114.1(4)
C2 C1 C5 C4 -0.9(5)
C6 C1 C5 C4 167.9(4)
Th1 C1 C5 C4 -70.9(3)
C2 C1 C5 Th1 69.9(3)
C6 C1 C5 Th1 -121.2(4)
C3 C4 C5 C1 -0.4(5)
Th1 C4 C5 C1 72.5(3)
C3 C4 C5 Th1 -72.9(3)
F4 Th1 C5 C1 69.8(2)
F1 Th1 C5 C1 -76.3(3)
F3 Th1 C5 C1 -6.9(3)
F2 Th1 C5 C1 47.6(5)
C4 Th1 C5 C1 -112.1(4)
C18 Th1 C5 C1 169.4(3)
C17 Th1 C5 C1 -166.8(3)
C2 Th1 C5 C1 -37.7(2)
C14 Th1 C5 C1 146.2(3)
C3 Th1 C5 C1 -76.6(3)
F4 Th1 C5 C4 -178.0(3)
F1 Th1 C5 C4 35.8(3)
F3 Th1 C5 C4 105.2(3)
F2 Th1 C5 C4 159.8(3)
C18 Th1 C5 C4 -78.5(3)
C17 Th1 C5 C4 -54.7(3)
C1 Th1 C5 C4 112.1(4)
C2 Th1 C5 C4 74.4(3)
C14 Th1 C5 C4 -101.6(3)
C3 Th1 C5 C4 35.5(2)
C5 C1 C6 C8 23.0(6)
C2 C1 C6 C8 -170.3(4)
Th1 C1 C6 C8 -71.6(4)
C5 C1 C6 C9 145.5(4)
C2 C1 C6 C9 -47.7(6)
Th1 C1 C6 C9 50.9(5)
C5 C1 C6 C7 -94.9(5)
C2 C1 C6 C7 71.8(5)
Th1 C1 C6 C7 170.5(3)
C4 C3 C10 C13 -168.1(4)
C2 C3 C10 C13 22.8(6)
Th1 C3 C10 C13 -75.2(5)
C4 C3 C10 C12 -45.2(6)
C2 C3 C10 C12 145.7(4)
Th1 C3 C10 C12 47.7(5)
C4 C3 C10 C11 74.5(6)
C2 C3 C10 C11 -94.6(5)
Th1 C3 C10 C11 167.4(3)
F4 Th1 C14 C15 -108.3(2)
F1 Th1 C14 C15 30.3(3)
F3 Th1 C14 C15 -72.0(3)
F2 Th1 C14 C15 -31.3(2)
C5 Th1 C14 C15 163.7(3)
C4 Th1 C14 C15 134.8(2)
C18 Th1 C14 C15 112.1(4)
C17 Th1 C14 C15 74.5(3)
C1 Th1 C14 C15 -179.5(2)
C2 Th1 C14 C15 159.6(2)
C3 Th1 C14 C15 127.7(2)
F4 Th1 C14 C18 139.5(3)
F1 Th1 C14 C18 -81.8(3)
F3 Th1 C14 C18 175.9(2)
F2 Th1 C14 C18 -143.4(3)
C5 Th1 C14 C18 51.6(3)
C4 Th1 C14 C18 22.7(3)
C17 Th1 C14 C18 -37.6(2)
C1 Th1 C14 C18 68.4(3)
C2 Th1 C14 C18 47.5(3)
C3 Th1 C14 C18 15.6(3)
F4 Th1 C14 C19 19.1(3)
F1 Th1 C14 C19 157.7(3)
F3 Th1 C14 C19 55.4(4)
F2 Th1 C14 C19 96.1(3)
C5 Th1 C14 C19 -68.9(3)
C4 Th1 C14 C19 -97.7(3)
C18 Th1 C14 C19 -120.5(5)
C17 Th1 C14 C19 -158.1(4)
C1 Th1 C14 C19 -52.1(4)
C2 Th1 C14 C19 -73.0(4)
C3 Th1 C14 C19 -104.8(3)
C18 C14 C15 C16 -1.6(5)
C19 C14 C15 C16 167.1(4)
Th1 C14 C15 C16 -68.3(3)
C18 C14 C15 Th1 66.6(3)
C19 C14 C15 Th1 -124.6(4)
F4 Th1 C15 C14 67.6(2)
F1 Th1 C15 C14 -156.2(2)
F3 Th1 C15 C14 137.5(2)
F2 Th1 C15 C14 146.7(3)
C5 Th1 C15 C14 -18.0(3)
C4 Th1 C15 C14 -50.1(3)
C18 Th1 C15 C14 -37.8(2)
C17 Th1 C15 C14 -78.5(3)
C1 Th1 C15 C14 0.7(3)
C2 Th1 C15 C14 -43.3(5)
C3 Th1 C15 C14 -71.7(3)
F4 Th1 C15 C16 -176.3(3)
F1 Th1 C15 C16 -40.1(3)
F3 Th1 C15 C16 -106.4(2)
F2 Th1 C15 C16 -97.3(3)
C5 Th1 C15 C16 98.1(3)
C4 Th1 C15 C16 65.9(3)
C18 Th1 C15 C16 78.2(3)
C17 Th1 C15 C16 37.6(2)
C1 Th1 C15 C16 116.8(3)
C2 Th1 C15 C16 72.8(4)
C14 Th1 C15 C16 116.1(4)
C3 Th1 C15 C16 44.4(3)
C14 C15 C16 C17 1.7(5)
Th1 C15 C16 C17 -66.5(3)
C14 C15 C16 C23 -163.5(4)
Th1 C15 C16 C23 128.3(4)
C14 C15 C16 Th1 68.2(3)
F4 Th1 C16 C17 115.9(2)
F1 Th1 C16 C17 -107.0(3)
F3 Th1 C16 C17 -146.9(2)
F2 Th1 C16 C17 -173.7(3)
C5 Th1 C16 C17 16.7(3)
C4 Th1 C16 C17 -9.5(3)
C18 Th1 C16 C17 37.6(2)
C1 Th1 C16 C17 12.3(4)
C2 Th1 C16 C17 -35.2(3)
C14 Th1 C16 C17 77.0(3)
C3 Th1 C16 C17 -35.5(3)
F4 Th1 C16 C15 4.0(3)
F1 Th1 C16 C15 141.0(3)
F3 Th1 C16 C15 101.2(3)
F2 Th1 C16 C15 74.4(2)
C5 Th1 C16 C15 -95.2(3)
C4 Th1 C16 C15 -121.4(3)
C18 Th1 C16 C15 -74.3(3)
C17 Th1 C16 C15 -111.9(4)
C1 Th1 C16 C15 -99.6(3)
C2 Th1 C16 C15 -147.1(2)
C14 Th1 C16 C15 -35.0(2)
C3 Th1 C16 C15 -147.4(2)
F4 Th1 C16 C23 -122.3(3)
F1 Th1 C16 C23 14.7(3)
F3 Th1 C16 C23 -25.1(4)
F2 Th1 C16 C23 -51.9(3)
C5 Th1 C16 C23 138.5(3)
C4 Th1 C16 C23 112.3(3)
C18 Th1 C16 C23 159.4(4)
C17 Th1 C16 C23 121.8(5)
C1 Th1 C16 C23 134.1(3)
C2 Th1 C16 C23 86.6(4)
C14 Th1 C16 C23 -161.2(4)
C3 Th1 C16 C23 86.3(4)
C15 C16 C17 C18 -1.1(5)
C23 C16 C17 C18 164.3(4)
Th1 C16 C17 C18 -70.6(3)
C15 C16 C17 Th1 69.6(3)
C23 C16 C17 Th1 -125.1(4)
F4 Th1 C17 C16 -79.0(3)
F1 Th1 C17 C16 71.5(2)
F3 Th1 C17 C16 63.3(4)
F2 Th1 C17 C16 6.4(3)
C5 Th1 C17 C16 -164.9(3)
C4 Th1 C17 C16 170.1(3)
C18 Th1 C17 C16 -112.7(4)
C1 Th1 C17 C16 -172.0(2)
C2 Th1 C17 C16 156.1(2)
C14 Th1 C17 C16 -75.7(3)
C3 Th1 C17 C16 147.5(3)
F4 Th1 C17 C18 33.6(3)
F1 Th1 C17 C18 -175.8(3)
F3 Th1 C17 C18 175.9(2)
F2 Th1 C17 C18 119.0(3)
C5 Th1 C17 C18 -52.2(3)
C4 Th1 C17 C18 -77.2(3)
C1 Th1 C17 C18 -59.3(3)
C2 Th1 C17 C18 -91.3(3)
C14 Th1 C17 C18 36.9(2)
C3 Th1 C17 C18 -99.8(3)
C16 C17 C18 C14 0.1(5)
Th1 C17 C18 C14 -73.5(3)
C16 C17 C18 Th1 73.6(3)
C15 C14 C18 C17 0.9(5)
C19 C14 C18 C17 -168.3(4)
Th1 C14 C18 C17 70.9(3)
C15 C14 C18 Th1 -70.0(3)
C19 C14 C18 Th1 120.8(4)
F4 Th1 C18 C17 -152.1(3)
F1 Th1 C18 C17 4.9(3)
F3 Th1 C18 C17 -149.9(15)
F2 Th1 C18 C17 -71.0(3)
C5 Th1 C18 C17 123.3(3)
C4 Th1 C18 C17 92.0(3)
C1 Th1 C18 C17 128.5(3)
C2 Th1 C18 C17 102.1(3)
C14 Th1 C18 C17 -112.5(4)
C3 Th1 C18 C17 80.8(3)
F4 Th1 C18 C14 -39.6(3)
F1 Th1 C18 C14 117.4(2)
F3 Th1 C18 C14 -37.4(18)
F2 Th1 C18 C14 41.5(3)
C5 Th1 C18 C14 -124.1(3)
C4 Th1 C18 C14 -155.4(3)
C17 Th1 C18 C14 112.5(4)
C1 Th1 C18 C14 -119.0(3)
C2 Th1 C18 C14 -145.4(3)
C3 Th1 C18 C14 -166.7(3)
C15 C14 C19 C20 154.1(4)
C18 C14 C19 C20 -39.1(6)
Th1 C14 C19 C20 52.7(5)
C15 C14 C19 C21 30.4(6)
C18 C14 C19 C21 -162.8(4)
Th1 C14 C19 C21 -71.0(4)
C15 C14 C19 C22 -87.7(5)
C18 C14 C19 C22 79.1(5)
Th1 C14 C19 C22 171.0(3)
C17 C16 C23 C26 167.9(4)
C15 C16 C23 C26 -29.7(6)
Th1 C16 C23 C26 72.9(5)
C17 C16 C23 C24 43.4(6)
C15 C16 C23 C24 -154.2(4)
Th1 C16 C23 C24 -51.6(5)
C17 C16 C23 C25 -75.1(5)
C15 C16 C23 C25 87.3(5)
Th1 C16 C23 C25 -170.1(3)
F5 Th2 C27 C31 -71.8(3)
F2 Th2 C27 C31 125.9(3)
F3 Th2 C27 C31 141.1(3)
F1 Th2 C27 C31 -157.7(2)
N2 Th2 C27 C31 7.8(3)
N1 Th2 C27 C31 66.3(3)
C30 Th2 C27 C31 -36.9(2)
C29 Th2 C27 C31 -76.8(3)
C28 Th2 C27 C31 -112.2(4)
Th1 Th2 C27 C31 162.4(2)
F5 Th2 C27 C28 40.4(3)
F2 Th2 C27 C28 -121.9(3)
F3 Th2 C27 C28 -106.6(3)
F1 Th2 C27 C28 -45.5(3)
N2 Th2 C27 C28 120.0(3)
N1 Th2 C27 C28 178.5(3)
C30 Th2 C27 C28 75.3(3)
C31 Th2 C27 C28 112.2(4)
C29 Th2 C27 C28 35.4(3)
Th1 Th2 C27 C28 -85.4(3)
F5 Th2 C27 C32 163.5(3)
F2 Th2 C27 C32 1.2(5)
F3 Th2 C27 C32 16.5(4)
F1 Th2 C27 C32 77.6(4)
N2 Th2 C27 C32 -116.9(4)
N1 Th2 C27 C32 -58.3(4)
C30 Th2 C27 C32 -161.6(5)
C31 Th2 C27 C32 -124.7(5)
C29 Th2 C27 C32 158.5(5)
C28 Th2 C27 C32 123.1(5)
Th1 Th2 C27 C32 37.8(4)
C31 C27 C28 C29 -3.3(5)
C32 C27 C28 C29 164.1(5)
Th2 C27 C28 C29 -69.3(4)
C31 C27 C28 Th2 66.0(3)
C32 C27 C28 Th2 -126.6(5)
F5 Th2 C28 C29 -31.7(3)
F2 Th2 C28 C29 -131.0(3)
F3 Th2 C28 C29 -172.3(3)
F1 Th2 C28 C29 -107.5(3)
N2 Th2 C28 C29 44.0(3)
N1 Th2 C28 C29 113.8(3)
C30 Th2 C28 C29 37.8(3)
C31 Th2 C28 C29 78.1(3)
C27 Th2 C28 C29 115.4(4)
Th1 Th2 C28 C29 -136.4(3)
F5 Th2 C28 C27 -147.1(3)
F2 Th2 C28 C27 113.6(3)
F3 Th2 C28 C27 72.3(3)
F1 Th2 C28 C27 137.1(3)
N2 Th2 C28 C27 -71.4(3)
N1 Th2 C28 C27 -1.7(3)
C30 Th2 C28 C27 -77.6(3)
C31 Th2 C28 C27 -37.3(3)
C29 Th2 C28 C27 -115.4(4)
Th1 Th2 C28 C27 108.2(3)
C27 C28 C29 C30 2.8(6)
Th2 C28 C29 C30 -68.3(3)
C27 C28 C29 C36 -169.5(5)
Th2 C28 C29 C36 119.4(5)
C27 C28 C29 Th2 71.1(3)
F5 Th2 C29 C28 148.3(3)
F2 Th2 C29 C28 113.7(4)
F3 Th2 C29 C28 8.9(3)
F1 Th2 C29 C28 73.2(3)
N2 Th2 C29 C28 -142.3(3)
N1 Th2 C29 C28 -83.0(3)
C30 Th2 C29 C28 -113.0(4)
C31 Th2 C29 C28 -74.9(3)
C27 Th2 C29 C28 -35.9(3)
Th1 Th2 C29 C28 57.2(3)
F5 Th2 C29 C30 -98.8(3)
F2 Th2 C29 C30 -133.4(3)
F3 Th2 C29 C30 121.8(3)
F1 Th2 C29 C30 -173.8(3)
N2 Th2 C29 C30 -29.3(3)
N1 Th2 C29 C30 30.0(4)
C31 Th2 C29 C30 38.1(3)
C28 Th2 C29 C30 113.0(4)
C27 Th2 C29 C30 77.0(3)
Th1 Th2 C29 C30 170.1(2)
F5 Th2 C29 C36 23.6(4)
F2 Th2 C29 C36 -11.0(7)
F3 Th2 C29 C36 -115.8(4)
F1 Th2 C29 C36 -51.5(4)
N2 Th2 C29 C36 93.0(4)
N1 Th2 C29 C36 152.4(4)
C30 Th2 C29 C36 122.4(6)
C31 Th2 C29 C36 160.5(5)
C28 Th2 C29 C36 -124.7(6)
C27 Th2 C29 C36 -160.6(5)
Th1 Th2 C29 C36 -67.5(5)
C28 C29 C30 C31 -1.1(5)
C36 C29 C30 C31 171.3(5)
Th2 C29 C30 C31 -71.0(3)
C28 C29 C30 Th2 69.9(4)
C36 C29 C30 Th2 -117.7(5)
F5 Th2 C30 C31 -172.4(3)
F2 Th2 C30 C31 -119.7(3)
F3 Th2 C30 C31 33.3(3)
F1 Th2 C30 C31 118.7(3)
N2 Th2 C30 C31 -99.4(3)
N1 Th2 C30 C31 -44.3(3)
C29 Th2 C30 C31 111.2(4)
C28 Th2 C30 C31 74.9(3)
C27 Th2 C30 C31 35.9(2)
Th1 Th2 C30 C31 90.0(4)
F5 Th2 C30 C29 76.4(3)
F2 Th2 C30 C29 129.1(3)
F3 Th2 C30 C29 -77.9(3)
F1 Th2 C30 C29 7.5(4)
N2 Th2 C30 C29 149.4(3)
N1 Th2 C30 C29 -155.5(3)
C31 Th2 C30 C29 -111.2(4)
C28 Th2 C30 C29 -36.3(3)
C27 Th2 C30 C29 -75.3(3)
Th1 Th2 C30 C29 -21.2(5)
C28 C27 C31 C30 2.6(5)
C32 C27 C31 C30 -164.6(4)
Th2 C27 C31 C30 69.2(3)
C28 C27 C31 Th2 -66.6(3)
C32 C27 C31 Th2 126.2(5)
C29 C30 C31 C27 -1.0(5)
Th2 C30 C31 C27 -72.3(3)
C29 C30 C31 Th2 71.3(3)
F5 Th2 C31 C27 122.4(3)
F2 Th2 C31 C27 -111.3(3)
F3 Th2 C31 C27 -40.3(3)
F1 Th2 C31 C27 29.8(3)
N2 Th2 C31 C27 -172.4(3)
N1 Th2 C31 C27 -110.6(3)
C30 Th2 C31 C27 114.2(4)
C29 Th2 C31 C27 76.2(3)
C28 Th2 C31 C27 37.5(3)
Th1 Th2 C31 C27 -27.4(3)
F5 Th2 C31 C30 8.2(3)
F2 Th2 C31 C30 134.5(3)
F3 Th2 C31 C30 -154.6(3)
F1 Th2 C31 C30 -84.5(3)
N2 Th2 C31 C30 73.3(3)
N1 Th2 C31 C30 135.2(3)
C29 Th2 C31 C30 -38.1(3)
C28 Th2 C31 C30 -76.8(3)
C27 Th2 C31 C30 -114.2(4)
Th1 Th2 C31 C30 -141.6(2)
C31 C27 C32 C33 -27.9(7)
C28 C27 C32 C33 167.5(4)
Th2 C27 C32 C33 69.9(5)
C31 C27 C32 C34 -150.7(5)
C28 C27 C32 C34 44.7(6)
Th2 C27 C32 C34 -52.9(5)
C31 C27 C32 C35 89.6(6)
C28 C27 C32 C35 -75.0(6)
Th2 C27 C32 C35 -172.6(3)
C28 C29 C36 C37 -173.1(5)
C30 C29 C36 C37 15.9(7)
Th2 C29 C36 C37 -76.7(6)
C28 C29 C36 C38 -49.9(7)
C30 C29 C36 C38 139.1(5)
Th2 C29 C36 C38 46.5(6)
C28 C29 C36 C39 70.9(7)
C30 C29 C36 C39 -100.0(6)
Th2 C29 C36 C39 167.4(4)
C44 N1 C40 C41 0.5(7)
Th2 N1 C40 C41 176.8(4)
N1 C40 C41 C42 -0.5(8)
C40 C41 C42 C43 0.0(8)
C41 C42 C43 C44 0.6(7)
C40 N1 C44 C43 0.1(7)
Th2 N1 C44 C43 -176.1(3)
C40 N1 C44 C45 179.0(4)
Th2 N1 C44 C45 2.8(5)
C42 C43 C44 N1 -0.6(7)
C42 C43 C44 C45 -179.5(4)
C49 N2 C45 C46 -0.7(7)
Th2 N2 C45 C46 178.2(3)
C49 N2 C45 C44 -179.1(4)
Th2 N2 C45 C44 -0.2(5)
N1 C44 C45 N2 -1.7(6)
C43 C44 C45 N2 177.2(4)
N1 C44 C45 C46 180.0(4)
C43 C44 C45 C46 -1.1(7)
N2 C45 C46 C47 -0.4(7)
C44 C45 C46 C47 177.8(5)
C45 C46 C47 C48 1.8(8)
C46 C47 C48 C49 -2.1(8)
C45 N2 C49 C48 0.4(7)
Th2 N2 C49 C48 -178.5(4)
C47 C48 C49 N2 1.0(8)

loop_
_platon_squeeze_void_nr
_platon_squeeze_void_average_x
_platon_squeeze_void_average_y
_platon_squeeze_void_average_z
_platon_squeeze_void_volume
_platon_squeeze_void_count_electrons
_platon_squeeze_void_content
1 -0.004 0.000 0.500 567 124 ' '
